data_2015365
loop_
_publ_author_name
'Billing, David G.'
'Lemmerer, A.'

_publ_section_title
;
 <i>catena</i>-Poly[bis(<i>tert</i>-butylammonium)
 [plumbate(II)-tri-\m-iodo] iodide dihydrate]
;
_journal_coeditor_code GD3019
_journal_issue 6
_journal_name_full 'Acta Crystallographica Section C'
_journal_page_first m264
_journal_page_last m266
_journal_paper_doi 10.1107/S0108270106016167
_journal_volume 62
_journal_year 2006
_chemical_formula_iupac '(C4 H12 N)2 [Pb I3] I, 2H2 O'
_chemical_formula_moiety '2C4 H12 N +, I3 Pb -, I-, 2H2 O'
_chemical_formula_sum 'C8 H28 I4 N2 O2 Pb'
_chemical_formula_weight 899.11
_chemical_name_systematic
;
catena-Poly[bis(tert-butylammonium) [plumbate(II)-tri-\m-iodo]
iodide dihydrate]
;
_space_group_IT_number 11
_symmetry_cell_setting monoclinic
_symmetry_space_group_name_Hall '-P 2yb'
_symmetry_space_group_name_H-M 'P 1 21/m 1'
_audit_creation_method 'WinGX routine CIF_UPDATE'
_cell_angle_alpha 90
_cell_angle_beta 107.985(3)
_cell_angle_gamma 90
_cell_formula_units_Z 2
_cell_length_a 9.7917(10)
_cell_length_b 7.9649(8)
_cell_length_c 15.0594(16)
_cell_measurement_reflns_used 927
_cell_measurement_temperature 173(2)
_cell_measurement_theta_max 28.0825
_cell_measurement_theta_min 3.9475
_cell_volume 1117.1(2)
_computing_cell_refinement 'SAINT-Plus (Bruker, 1999)'
_computing_data_collection 'SMART-NT (Bruker, 1998)'
_computing_data_reduction SAINT-Plus
_computing_molecular_graphics
;
ORTEP-3 for Windows (Farrugia, 1997) and DIAMOND (Brandenburg,
1999)
;
_computing_publication_material
;
WinGX (Farrugia, 1999) and PLATON (Spek, 2003)
;
_computing_structure_refinement 'SHELXL97 (Sheldrick, 1997)'
_computing_structure_solution 'SHELXS97 (Sheldrick, 1997)'
_diffrn_measured_fraction_theta_full 0.997
_diffrn_measured_fraction_theta_max 0.997
_diffrn_measurement_device_type 'Bruker SMART CCD area-detector'
_diffrn_measurement_method '\f and \w'
_diffrn_radiation_type MoK\a
_diffrn_radiation_wavelength 0.71073
_diffrn_reflns_av_R_equivalents 0.0737
_diffrn_reflns_limit_h_max 12
_diffrn_reflns_limit_h_min -12
_diffrn_reflns_limit_k_max 10
_diffrn_reflns_limit_k_min -10
_diffrn_reflns_limit_l_max 12
_diffrn_reflns_limit_l_min -19
_diffrn_reflns_number 5842
_diffrn_reflns_theta_full 28
_diffrn_reflns_theta_max 28
_diffrn_reflns_theta_min 1.42
_diffrn_standards_decay_% 0
_exptl_absorpt_coefficient_mu 13.076
_exptl_absorpt_correction_T_max 0.3877
_exptl_absorpt_correction_T_min 0.174
_exptl_absorpt_correction_type integration
_exptl_absorpt_process_details '(XPREP; Bruker, 1999)'
_exptl_crystal_colour white
_exptl_crystal_density_diffrn 2.673
_exptl_crystal_density_method 'not measured'
_exptl_crystal_description needle
_exptl_crystal_F_000 800
_exptl_crystal_size_max 0.28
_exptl_crystal_size_mid 0.1
_exptl_crystal_size_min 0.09
_refine_diff_density_max 2.671
_refine_diff_density_min -2.32
_refine_ls_extinction_method none
_refine_ls_goodness_of_fit_ref 1.069
_refine_ls_hydrogen_treatment constr
_refine_ls_matrix_type full
_refine_ls_number_parameters 96
_refine_ls_number_reflns 2878
_refine_ls_number_restraints 2
_refine_ls_restrained_S_all 1.069
_refine_ls_R_factor_gt 0.0392
_refine_ls_shift/su_max 0.001
_refine_ls_structure_factor_coef Fsqd
_refine_ls_weighting_details 'calc w=1/[\s^2^(Fo^2^)+(0.0497P)^2^+0.2377P] where P=(Fo^2^+2Fc^2^)/3'
_refine_ls_weighting_scheme calc
_refine_ls_wR_factor_ref 0.1007
_reflns_number_gt 2416
_reflns_number_total 2878
_reflns_threshold_expression I>2\s(I)
_cod_data_source_file gd3019.cif
_cod_data_source_block I
_cod_depositor_comments
;
The following automatic conversions were performed:
'_symmetry_cell_setting' value 'Monoclinic' changed to 'monoclinic'
according to '/home/saulius/struct/CIF-dictionaries/cif_core.dic'
dictionary named 'cif_core.dic' version 2.4.1 from 2010-06-29.

Automatic conversion script
Id: cif_fix_enum 1527 2010-12-29 10:47:43Z saulius 

The following automatic conversions were performed:

'_symmetry_cell_setting' value 'Monoclinic' changed to 'monoclinic'
according to /home/saulius/struct/CIF-dictionaries/cif_core.dic
dictionary named 'cif_core.dic' version 2.4.1 from 2010-06-29.

Automatic conversion script
Id: cif_fix_values 1715 2011-07-08 13:25:40Z adriana 
;
_cod_original_sg_symbol_H-M 'P 21/m'
_cod_database_code 2015365
_cod_database_fobs_code 2015365

loop_
_symmetry_equiv_pos_as_xyz
'x, y, z'
'-x, y+1/2, -z'
'-x, -y, -z'
'x, -y-1/2, z'

loop_
_atom_site_type_symbol
_atom_site_label
_atom_site_fract_x
_atom_site_fract_y
_atom_site_fract_z
_atom_site_U_iso_or_equiv
_atom_site_adp_type
_atom_site_calc_flag
_atom_site_refinement_flags
_atom_site_occupancy
Pb Pb1 0.5 0.5 0.5 0.02074(12) Uani d S 1
I I1 0.23893(7) 0.75 0.39913(5) 0.02601(18) Uani d S 1
I I2 0.45960(7) 0.25 0.32440(5) 0.02323(17) Uani d S 1
I I3 0.70541(7) 0.75 0.43448(5) 0.02369(17) Uani d S 1
I I4 0.15583(8) 0.25 -0.02974(6) 0.0324(2) Uani d S 1
N N1 0.3639(11) 0.75 0.2031(7) 0.029(2) Uani d S 1
H H1A 0.421 0.7908 0.2586 0.044 Uiso calc PR 0.5
H H1B 0.3367 0.6433 0.2112 0.044 Uiso calc PR 0.5
H H1C 0.2846 0.8159 0.1818 0.044 Uiso calc PR 0.5
N N2 0.9123(9) 0.75 0.7016(7) 0.026(2) Uani d S 1
H H2A 0.9082 0.7123 0.7577 0.04 Uiso calc PR 0.5
H H2B 0.8592 0.6814 0.6554 0.04 Uiso calc PR 0.5
H H2C 0.8766 0.8562 0.6917 0.04 Uiso calc PR 0.5
O O1 0.1355(6) 0.4963(7) 0.1640(4) 0.0310(13) Uani d D 1
H H2 0.1381 0.4198 0.1239 0.037 Uiso d RD 1
H H1 0.0874 0.5843 0.1395 0.037 Uiso d RD 1
C C1 0.4482(11) 0.75 0.1311(7) 0.021(2) Uani d S 1
C C2 0.5367(9) 0.5936(11) 0.1486(6) 0.0331(19) Uani d . 1
H H2D 0.4735 0.4955 0.1327 0.05 Uiso calc R 1
H H2E 0.5938 0.5883 0.2147 0.05 Uiso calc R 1
H H2F 0.601 0.5944 0.11 0.05 Uiso calc R 1
C C3 0.3394(13) 0.75 0.0346(8) 0.036(3) Uani d S 1
H H3A 0.3892 0.7382 -0.0124 0.053 Uiso calc PR 0.5
H H3B 0.2857 0.8558 0.0245 0.053 Uiso calc PR 0.5
H H3C 0.2727 0.656 0.0291 0.053 Uiso calc PR 0.5
C C4 1.0871(9) 0.5933(12) 0.6483(7) 0.038(2) Uani d . 1
H H4A 1.0754 0.4932 0.6831 0.057 Uiso calc R 1
H H4B 1.1833 0.5933 0.6413 0.057 Uiso calc R 1
H H4C 1.0148 0.5925 0.5865 0.057 Uiso calc R 1
C C5 1.0681(11) 0.75 0.7013(8) 0.028(3) Uani d S 1
C C6 1.1670(13) 0.75 0.8006(9) 0.035(3) Uani d S 1
H H6A 1.1593 0.8578 0.8301 0.053 Uiso calc PR 0.5
H H6B 1.2662 0.7332 0.8007 0.053 Uiso calc PR 0.5
H H6C 1.1396 0.659 0.8355 0.053 Uiso calc PR 0.5

loop_
_atom_site_aniso_label
_atom_site_aniso_U_11
_atom_site_aniso_U_22
_atom_site_aniso_U_33
_atom_site_aniso_U_12
_atom_site_aniso_U_13
_atom_site_aniso_U_23
Pb1 0.0247(2) 0.0156(2) 0.0211(2) -0.00140(15) 0.00596(15) 0.00049(16)
I1 0.0222(3) 0.0296(4) 0.0243(4) 0 0.0045(3) 0
I2 0.0241(3) 0.0261(4) 0.0195(3) 0 0.0069(3) 0
I3 0.0253(3) 0.0214(4) 0.0278(4) 0 0.0134(3) 0
I4 0.0335(4) 0.0302(4) 0.0357(4) 0 0.0141(3) 0
N1 0.037(5) 0.023(5) 0.032(5) 0 0.016(4) 0
N2 0.021(5) 0.032(6) 0.029(5) 0 0.011(4) 0
O1 0.040(3) 0.026(3) 0.030(3) 0.003(2) 0.015(3) 0.003(3)
C1 0.025(5) 0.021(6) 0.015(5) 0 0.003(4) 0
C2 0.038(4) 0.032(5) 0.031(4) 0.008(4) 0.014(4) 0.011(4)
C3 0.039(7) 0.048(8) 0.019(6) 0 0.007(5) 0
C4 0.029(4) 0.032(5) 0.052(6) -0.001(4) 0.012(4) -0.015(5)
C5 0.014(5) 0.041(7) 0.030(6) 0 0.008(4) 0
C6 0.030(6) 0.042(8) 0.028(6) 0 0.002(5) 0

loop_
_atom_type_symbol
_atom_type_description
_atom_type_scat_dispersion_real
_atom_type_scat_dispersion_imag
_atom_type_scat_source
C C 0.0033 0.0016 'International Tables Vol C Tables 4.2.6.8 and 6.1.1.4'
H H 0 0 'International Tables Vol C Tables 4.2.6.8 and 6.1.1.4'
N N 0.0061 0.0033 'International Tables Vol C Tables 4.2.6.8 and 6.1.1.4'
O O 0.0106 0.006 'International Tables Vol C Tables 4.2.6.8 and 6.1.1.4'
I I -0.4742 1.8119 'International Tables Vol C Tables 4.2.6.8 and 6.1.1.4'
Pb Pb -3.3944 10.1111 'International Tables Vol C Tables 4.2.6.8 and 6.1.1.4'

loop_
_geom_angle_atom_site_label_1
_geom_angle_atom_site_label_2
_geom_angle_atom_site_label_3
_geom_angle_site_symmetry_1
_geom_angle_site_symmetry_3
_geom_angle
_geom_angle_publ_flag
I1 Pb1 I1 3_666 . 180 no
I2 Pb1 I2 3_666 . 180 no
I3 Pb1 I3 . 3_666 180 no
I3 Pb1 I1 . 3_666 92.706(16) y
I3 Pb1 I1 . . 87.294(16) y
I3 Pb1 I2 . 3_666 86.509(15) y
I3 Pb1 I2 . . 93.491(15) y
I1 Pb1 I2 . . 96.654(16) y
I1 Pb1 I2 . 3_666 83.346(16) y
Pb1 I1 Pb1 2_656 . 76.221(17) ?
Pb1 I2 Pb1 . 2_646 75.966(17) ?
Pb1 I3 Pb1 . 2_656 77.097(16) ?
C1 N1 H1A . . 109.5 ?
C1 N1 H1B . . 109.5 ?
H1A N1 H1B . . 109.5 ?
C1 N1 H1C . . 109.5 ?
H1A N1 H1C . . 109.5 ?
H1B N1 H1C . . 109.5 ?
C5 N2 H2A . . 109.5 ?
C5 N2 H2B . . 109.5 ?
H2A N2 H2B . . 109.5 ?
C5 N2 H2C . . 109.5 ?
H2A N2 H2C . . 109.5 ?
H2B N2 H2C . . 109.5 ?
H2 O1 H1 . . 113.9 ?
C2 C1 C2 4_575 . 113.0(10) ?
C2 C1 C3 4_575 . 111.6(6) ?
C2 C1 C3 . . 111.6(6) ?
C2 C1 N1 4_575 . 106.3(6) ?
C2 C1 N1 . . 106.3(6) ?
C3 C1 N1 . . 107.6(9) ?
C1 C2 H2D . . 109.5 ?
C1 C2 H2E . . 109.5 ?
H2D C2 H2E . . 109.5 ?
C1 C2 H2F . . 109.5 ?
H2D C2 H2F . . 109.5 ?
H2E C2 H2F . . 109.5 ?
C1 C3 H3A . . 109.5 ?
C1 C3 H3B . . 109.5 ?
H3A C3 H3B . . 109.5 ?
C1 C3 H3C . . 109.5 ?
H3A C3 H3C . . 109.5 ?
H3B C3 H3C . . 109.5 ?
C5 C4 H4A . . 109.5 ?
C5 C4 H4B . . 109.5 ?
H4A C4 H4B . . 109.5 ?
C5 C4 H4C . . 109.5 ?
H4A C4 H4C . . 109.5 ?
H4B C4 H4C . . 109.5 ?
C6 C5 C4 . . 112.0(6) ?
C6 C5 C4 . 4_575 112.0(6) ?
C4 C5 C4 . 4_575 110.1(10) ?
C6 C5 N2 . . 109.5(9) ?
C4 C5 N2 . . 106.6(6) ?
C4 C5 N2 4_575 . 106.6(6) ?
C5 C6 H6A . . 109.5 ?
C5 C6 H6B . . 109.5 ?
H6A C6 H6B . . 109.5 ?
C5 C6 H6C . . 109.5 ?
H6A C6 H6C . . 109.5 ?
H6B C6 H6C . . 109.5 ?

loop_
_geom_bond_atom_site_label_1
_geom_bond_atom_site_label_2
_geom_bond_site_symmetry_2
_geom_bond_distance
_geom_bond_publ_flag
Pb1 I3 . 3.1953(5) y
Pb1 I3 3_666 3.1953(5) no
Pb1 I1 3_666 3.2263(6) no
Pb1 I1 . 3.2263(6) y
Pb1 I2 3_666 3.2355(6) no
Pb1 I2 . 3.2355(6) y
I1 Pb1 2_656 3.2263(6) ?
I2 Pb1 2_646 3.2355(6) ?
I3 Pb1 2_656 3.1953(5) ?
N1 C1 . 1.553(13) ?
N1 H1A . 0.91 ?
N1 H1B . 0.91 ?
N1 H1C . 0.91 ?
N2 C5 . 1.527(12) ?
N2 H2A . 0.91 ?
N2 H2B . 0.91 ?
N2 H2C . 0.91 ?
O1 H2 . 0.8633 ?
O1 H1 . 0.8616 ?
C1 C2 4_575 1.494(10) ?
C1 C2 . 1.494(10) ?
C1 C3 . 1.513(15) ?
C2 H2D . 0.98 ?
C2 H2E . 0.98 ?
C2 H2F . 0.98 ?
C3 H3A . 0.98 ?
C3 H3B . 0.98 ?
C3 H3C . 0.98 ?
C4 C5 . 1.523(10) ?
C4 H4A . 0.98 ?
C4 H4B . 0.98 ?
C4 H4C . 0.98 ?
C5 C6 . 1.510(16) ?
C5 C4 4_575 1.523(10) ?
C6 H6A . 0.98 ?
C6 H6B . 0.98 ?
C6 H6C . 0.98 ?

loop_
_geom_hbond_atom_site_label_D
_geom_hbond_atom_site_label_H
_geom_hbond_atom_site_label_A
_geom_hbond_site_symmetry_A
_geom_hbond_distance_DH
_geom_hbond_distance_HA
_geom_hbond_distance_DA
_geom_hbond_angle_DHA
N1 H1A I3 . 0.91 3.21 4.016(10) 148
N1 H1B O1 . 0.91 2.21 2.936(9) 136
N1 H1C O1 4_575 0.91 2.05 2.936(9) 164
N2 H2A O1 3_666 0.91 2.16 2.958(9) 147
N2 H2B I3 . 0.91 3.25 3.905(10) 131
N2 H2C O1 2_656 0.91 2.48 2.958(9) 113
O1 H2 I4 . 0.86 2.73 3.572(6) 165
O1 H1 I4 3_565 0.86 2.78 3.570(6) 154

loop_
_geom_torsion_atom_site_label_1
_geom_torsion_atom_site_label_2
_geom_torsion_atom_site_label_3
_geom_torsion_atom_site_label_4
_geom_torsion_site_symmetry_1
_geom_torsion_site_symmetry_4
_geom_torsion
I3 Pb1 I1 Pb1 . 2_656 -40.902(15)
I3 Pb1 I1 Pb1 3_666 2_656 139.098(15)
I2 Pb1 I1 Pb1 3_666 2_656 45.896(13)
I2 Pb1 I1 Pb1 . 2_656 -134.104(13)
I3 Pb1 I2 Pb1 . 2_646 138.114(14)
I3 Pb1 I2 Pb1 3_666 2_646 -41.886(14)
I1 Pb1 I2 Pb1 3_666 2_646 45.793(14)
I1 Pb1 I2 Pb1 . 2_646 -134.207(14)
I1 Pb1 I3 Pb1 3_666 2_656 -138.796(16)
I1 Pb1 I3 Pb1 . 2_656 41.204(16)
I2 Pb1 I3 Pb1 3_666 2_656 -42.289(14)
I2 Pb1 I3 Pb1 . 2_656 137.711(14)
